data_4329802
loop_
_publ_author_name
'Oliver Osters'
'Tom Nilges'
'Michael Sch\"oneich'
'Peer Schmidt'
'Jan Rothballer'
'Florian Pielnhofer'
'Richard Weihrich'

_publ_contact_author_address
;
Fachgebiet Synthese und Charakterisierung innovativer Materialien 
(Dept. Chemie) 
Technische Universitaet Muenchen 
Lichtenbergstr. 4
85747 Garching 
Germany
;
_publ_contact_author_email tom.nilges@lrz-muenchen.de
_publ_contact_author_fax +49-(0)89-289-13762
_publ_contact_author_name 'Tom Nilges'
_publ_contact_author_phone +49-(0)89-289-13110
_publ_section_title
;
 Cd4Cu7As, The First Representative of a Fully Ordered, Orthorhombically
 Distorted MgCu2 Laves Phase
;
_journal_name_full 'Inorganic Chemistry'
_journal_page_first 8119
_journal_page_last 8127
_journal_paper_doi 10.1021/ic3005213
_journal_volume 51
_journal_year 2012
_chemical_formula_sum 'As Cd4 Cu7'
_chemical_formula_weight 969.4
_chemical_melting_point 791
_chemical_name_systematic ' ?'
_space_group_IT_number 58
_symmetry_cell_setting orthorhombic
_symmetry_Int_Tables_number 58
_symmetry_space_group_name_Hall '-P 2 2n'
_symmetry_space_group_name_H-M 'P n n m'
_cell_angle_alpha 90
_cell_angle_beta 90
_cell_angle_gamma 90
_cell_formula_units_Z 2
_cell_length_a 9.8833(7)
_cell_length_b 7.1251(3)
_cell_length_c 5.0895(3)
_cell_measurement_reflns_used 9654
_cell_measurement_temperature 293(2)
_cell_measurement_theta_max 32.160
_cell_measurement_theta_min 4.125
_cell_volume 358.40(4)
_diffrn_ambient_temperature 293(2)
_diffrn_detector 'image plate (34 cm diameter)'
_diffrn_detector_type STOE
_diffrn_measured_fraction_theta_full 0.99
_diffrn_measured_fraction_theta_max 0.99
_diffrn_measurement_device 'four-cycle diffractometer'
_diffrn_measurement_device_type 'IPDS Stoe 2T'
_diffrn_measurement_method '??integration method??'
_diffrn_radiation_monochromator 'plane graphite'
_diffrn_radiation_probe x-ray
_diffrn_radiation_source x-ray
_diffrn_radiation_type 'Mo K\a'
_diffrn_radiation_wavelength 0.71073
_diffrn_reflns_av_R_equivalents 0.042
_diffrn_reflns_av_sigmaI/netI 0.0151
_diffrn_reflns_limit_h_max 14
_diffrn_reflns_limit_h_min -14
_diffrn_reflns_limit_k_max 10
_diffrn_reflns_limit_k_min -9
_diffrn_reflns_limit_l_max 7
_diffrn_reflns_limit_l_min -7
_diffrn_reflns_number 11780
_diffrn_reflns_theta_full 32.01
_diffrn_reflns_theta_max 32.01
_diffrn_reflns_theta_min 4.14
_diffrn_source 'sealed x-ray tube, 12 x 0.4 mm long-fine focus'
_diffrn_source_current 40
_diffrn_source_voltage 50
_exptl_absorpt_coefficient_mu 36.41
_exptl_absorpt_correction_T_max 0.6581
_exptl_absorpt_correction_T_min 0.2360
_exptl_absorpt_correction_type numerical
_exptl_crystal_colour black
_exptl_crystal_density_diffrn 8.9798
_exptl_crystal_description isomorphic
_exptl_crystal_F_000 856
_exptl_crystal_size_max 0.015
_exptl_crystal_size_mid 0.012
_exptl_crystal_size_min 0.009
_refine_diff_density_max 1.40
_refine_diff_density_min -1.54
_refine_ls_extinction_coef 0.029(2)
_refine_ls_extinction_method 'B-C type 1 gaussian isotropic (Becker & Coppens, 1974)'
_refine_ls_goodness_of_fit_all 1.29
_refine_ls_goodness_of_fit_gt 1.27
_refine_ls_number_constraints 0
_refine_ls_number_parameters 37
_refine_ls_number_reflns 632
_refine_ls_number_restraints 0
_refine_ls_R_factor_all 0.0247
_refine_ls_R_factor_gt 0.0175
_refine_ls_shift/su_max 0.0132
_refine_ls_shift/su_mean 0.0026
_refine_ls_structure_factor_coef Fsqd
_refine_ls_weighting_details w=1/(\s^2^(I)+0.0004I^2^)
_refine_ls_weighting_scheme sigma
_refine_ls_wR_factor_all 0.0410
_refine_ls_wR_factor_gt 0.0377
_reflns_number_gt 561
_reflns_number_total 632
_reflns_threshold_expression I>3\s(I)
_cod_data_source_file ic3005213_si_002_1.cif
_cod_data_source_block Cd4Cu7As
_cod_original_formula_sum 'As1 Cd4 Cu7'
_cod_database_code 4329802

loop_
_symmetry_equiv_pos_site_id
_symmetry_equiv_pos_as_xyz
1 x,y,z
2 -x,-y,z
3 -x+1/2,y+1/2,-z+1/2
4 x+1/2,-y+1/2,-z+1/2
5 -x,-y,-z
6 x,y,-z
7 x+1/2,-y+1/2,z+1/2
8 -x+1/2,y+1/2,z+1/2

loop_
_atom_site_label
_atom_site_type_symbol
_atom_site_fract_x
_atom_site_fract_y
_atom_site_fract_z
_atom_site_adp_type
_atom_site_U_iso_or_equiv
_atom_site_symmetry_multiplicity
_atom_site_occupancy
_atom_site_calc_flag
Cd1 Cd 0.36893(3) 0.65455(5) 0 Uani 0.00997(9) 4 1 g
Cd2 Cd 0.13315(3) 0.40202(4) 0 Uani 0.00983(9) 4 1 g
As1 As 0.5 0.5 0.5 Uani 0.00854(14) 2 1 a
Cu1 Cu 0.5 0 0 Uani 0.00862(17) 2 1 d
Cu2 Cu 0.37862(3) 0.26119(5) 0.24555(6) Uani 0.00998(12) 8 1 h
Cu3 Cu 0.24935(5) 0.01873(7) 0 Uani 0.00992(13) 4 1 g

loop_
_atom_site_aniso_label
_atom_site_aniso_type_symbol
_atom_site_aniso_U_11
_atom_site_aniso_U_22
_atom_site_aniso_U_33
_atom_site_aniso_U_12
_atom_site_aniso_U_13
_atom_site_aniso_U_23
Cd1 Cd 0.00916(15) 0.01029(16) 0.01047(16) -0.00065(10) 0 0
Cd2 Cd 0.01044(14) 0.00880(15) 0.01026(15) -0.00023(9) 0 0
As1 As 0.0062(2) 0.0071(2) 0.0123(3) -0.0031(2) 0 0
Cu1 Cu 0.0075(3) 0.0061(3) 0.0122(3) 0.0013(2) 0 0
Cu2 Cu 0.0120(2) 0.00981(17) 0.0081(2) -0.00106(12) 0.00069(11) -0.00326(12)
Cu3 Cu 0.0072(2) 0.0094(2) 0.0132(2) -0.00299(18) 0 0

loop_
_atom_type_symbol
_atom_type_scat_dispersion_real
_atom_type_scat_dispersion_imag
_atom_type_scat_source
As 0.0511 2.0283 'International Tables Vol C tables 4.2.6.8 and 6.1.1.1'
Cd -0.7834 1.2309 'International Tables Vol C tables 4.2.6.8 and 6.1.1.1'
Cu 0.3223 1.2833 'International Tables Vol C tables 4.2.6.8 and 6.1.1.1'

loop_
_geom_bond_atom_site_label_1
_geom_bond_atom_site_label_2
_geom_bond_site_symmetry_2
_geom_bond_distance
Cd1 Cd2 . 2.9441(5)
Cd1 Cd2 3_554 3.0960(4)
Cd1 Cd2 3_555 3.0960(4)
Cd1 Cu1 1_565 2.7814(4)
Cd1 Cu2 2_665 2.8543(5)
Cd1 Cu2 3_555 2.8707(5)
Cd1 Cu2 5_665 2.8543(5)
Cd1 Cu2 8_554 2.8707(5)
Cd1 Cu3 1_565 2.8513(6)
Cd2 Cd2 2_565 2.9794(5)
Cd2 Cu2 . 2.9076(5)
Cd2 Cu2 3_555 2.8705(5)
Cd2 Cu2 6_555 2.9076(5)
Cd2 Cu2 8_554 2.8705(5)
Cd2 Cu3 3_554 2.9182(4)
Cd2 Cu3 3_555 2.9182(4)
As1 Cu2 . 2.4518(4)
As1 Cu2 2_665 2.4518(4)
As1 Cu2 5_666 2.4518(4)
As1 Cu2 6_556 2.4518(4)
As1 Cu3 3_555 2.4680(6)
As1 Cu3 4_555 2.4680(6)
Cu1 Cu2 . 2.5425(4)
Cu1 Cu2 2_655 2.5425(4)
Cu1 Cu2 5_655 2.5425(4)
Cu1 Cu2 6_555 2.5425(4)
Cu1 Cu3 . 2.4808(6)
Cu1 Cu3 2_655 2.4808(6)
Cu2 Cu2 6_555 2.4995(5)
Cu2 Cu2 6_556 2.5900(5)
Cu2 Cu3 . 2.4857(5)
Cu2 Cu3 3_555 2.5776(6)
